data_1570919
loop_
_publ_author_name
'Kamma, Koteswara Rao'
'Cho, Joungmo'
'Won, Hyo Jun'
'Nam, So-Yeon'
'Le, Ngan Hong'
'Jung, Je Hyeong'
'Lee, Kee-In'

_publ_section_title
;
 Synthetic Studies toward 5,6,7,3',4'-Monomethoxytetrahydroxyflavones:
 Synthesis of Pedalitin.
;
_journal_issue 2
_journal_name_full 'Molecules (Basel, Switzerland)'
_journal_page_first 513
_journal_paper_doi 10.3390/molecules29020513
_journal_volume 29
_journal_year 2024
_chemical_formula_moiety 'C24 H20 O11'
_chemical_formula_sum 'C24 H20 O11'
_chemical_formula_weight 484.40
_chemical_name_systematic Ac-B
_space_group_crystal_system triclinic
_space_group_IT_number 2
_space_group_name_Hall '-P 1'
_space_group_name_H-M_alt 'P -1'
_atom_sites_solution_hydrogens geom
_atom_sites_solution_primary dual
_audit_creation_date 2023-05-02
_audit_creation_method
;
Olex2 1.5-ac5-018
(compiled 2021.09.08 svn.r13c46975 for Rigaku Oxford Diffraction, GUI svn.r6396)
;
_cell_angle_alpha 108.253(2)
_cell_angle_beta 93.6270(10)
_cell_angle_gamma 112.862(2)
_cell_formula_units_Z 2
_cell_length_a 8.94440(10)
_cell_length_b 10.9710(2)
_cell_length_c 13.8699(2)
_cell_measurement_reflns_used 18289
_cell_measurement_temperature 298
_cell_measurement_theta_max 75.8490
_cell_measurement_theta_min 3.4020
_cell_volume 1164.11(4)
_computing_cell_refinement 'CrysAlisPro 1.171.41.121a (Rigaku OD, 2021)'
_computing_data_collection 'CrysAlisPro 1.171.41.121a (Rigaku OD, 2021)'
_computing_data_reduction 'CrysAlisPro 1.171.41.121a (Rigaku OD, 2021)'
_computing_molecular_graphics 'Olex2 1.5-ac5-018 (Dolomanov et al., 2009)'
_computing_publication_material 'Olex2 1.5-ac5-018 (Dolomanov et al., 2009)'
_computing_structure_refinement 'XL  (Sheldrick, 2008)'
_computing_structure_solution 'SHELXT 2018/2 (Sheldrick, 2018)'
_diffrn_ambient_environment air
_diffrn_ambient_temperature 298
_diffrn_detector 'Hybrid Pixel Array Detector'
_diffrn_detector_area_resol_mean 10.0000
_diffrn_detector_type HyPix
_diffrn_measured_fraction_theta_full 0.994
_diffrn_measured_fraction_theta_max 0.932
_diffrn_measurement_details
;
List of Runs (angles in degrees, time in seconds):

  # Type    Start    End  Width  t~exp~   \w     \q     \k     \f   Frames
--------------------------------------------------------------------------
  1  \w   -119.00 -94.00   0.50    0.47    --  -48.42-130.00-127.00   50
  2  \w    -89.00 -57.00   0.50    0.47    --  -48.42 130.00 -55.00   64
  3  \w    -95.00 -69.00   0.50    0.47    --  -48.42-141.00  59.00   52
  4  \w     80.00 105.00   0.50    0.47    --   48.42-141.00  59.00   50
  5  \w     47.00  74.00   0.50    0.47    --   48.42-141.00  59.00   54
  6  \w     47.00  73.00   0.50    0.47    --   48.42-130.00-127.00   52
  7  \w   -151.00 -79.00   0.50    1.87    --  -91.75-130.00-127.00  144
  8  \w   -147.00-107.00   0.50    1.87    --  -91.75-141.00  59.00   80
  9  \w     68.00 114.00   0.50    1.87    --  106.52-130.00-127.00   92
 10  \w     74.00 124.00   0.50    1.87    --  106.52-141.00  59.00  100
 11  \w     37.00  63.00   0.50    1.87    --  106.52-130.00-127.00   52
 12  \w    111.00 136.00   0.50    1.87    --  106.52 130.00 -55.00   50
 13  \w    115.00 141.00   0.50    1.87    --  106.52 141.00 117.00   52
 14  \w    -60.00 -35.00   0.50    0.47    --   14.00 168.00-178.32   50
 15  \w    -11.00  19.00   0.50    0.47    --   22.00  99.00 152.31   60
 16  \w     -5.00  34.00   0.50    0.47    --   22.00  91.00 -60.04   78
 17  \w      3.00  28.00   0.50    0.47    --   34.00  94.00 -21.59   50
 18  \w     14.00  40.00   0.50    0.47    --   42.00  91.00  11.61   52
 19  \w     17.00  42.00   0.50    0.47    --   46.00  90.00-105.40   50
 20  \w     17.00  42.00   0.50    0.47    --   46.00  90.00  32.16   50
 21  \w     17.00  42.00   0.50    0.47    --   46.00  90.00-138.43   50
 22  \w    -66.00 -36.00   0.50    0.47    --  -48.42 -19.00-120.00   60
 23  \w    -87.00 -35.00   0.50    0.47    --  -48.42 -38.00 120.00  104
 24  \w    -52.00 -26.00   0.50    0.47    --  -48.42 -77.00 -90.00   52
 25  \w    -52.00 -18.00   0.50    0.47    --  -48.42 130.00 -55.00   68
 26  \w    -78.00 -26.00   0.50    0.47    --  -48.42 -77.00  60.00  104
 27  \w    -46.00 -21.00   0.50    0.47    --  -48.42 141.00 117.00   50
 28  \w    -53.00 -27.00   0.50    0.47    --  -48.42 -77.00 120.00   52
 29  \w    -98.00 -51.00   0.50    0.47    --  -48.42 141.00 117.00   94
 30  \w    -57.00 -28.00   0.50    0.47    --  -50.00 -75.00  10.20   58
 31  \w   -122.00 -97.00   0.50    0.47    --  -50.00 -75.00  10.20   50
 32  \w     77.00 103.00   0.50    0.47    --   54.00  76.00-165.15   52
 33  \w     33.00  68.00   0.50    0.47    --   54.00  74.00-106.97   70
 34  \w     32.00  58.00   0.50    0.47    --   54.00  75.00 100.65   52
 35  \w     33.00  59.00   0.50    0.47    --   54.00  77.00 160.36   52
 36  \w     32.00  58.00   0.50    0.47    --   54.00  76.00-165.15   52
 37  \w     37.00  62.00   0.50    0.47    --   58.00  72.00 133.74   50
 38  \w    -81.00 -40.00   0.50    0.47    --  -62.00 -75.00 108.03   82
 39  \w    -72.00 -46.00   0.50    0.47    --  -62.00 -66.00 166.69   52
 40  \w    -64.00 -39.00   0.50    0.47    --  -62.00 -77.00  30.87   50
 41  \w     40.00  67.00   0.50    0.47    --   62.00  77.00 -42.44   54
 42  \w    -97.00 -46.00   0.50    0.47    --  -66.00 -70.00-100.71  102
 43  \w    -84.00 -46.00   0.50    0.47    --  -66.00 -70.00 -26.09   76
 44  \w   -135.00-109.00   0.50    0.47    --  -66.00 -72.00-137.74   52
 45  \w    -72.00 -46.00   0.50    0.47    --  -66.00 -72.00-137.74   52
 46  \w   -135.00-108.00   0.50    0.47    --  -66.00 -72.00  -8.67   54
 47  \w    -79.00 -45.00   0.50    0.47    --  -66.00 -72.00  -8.67   68
 48  \w    -74.00 -48.00   0.50    0.47    --  -70.00 -75.00-147.47   52
 49  \w    -77.00 -51.00   0.50    0.47    --  -70.00 -67.00 -58.33   52
 50  \w    -80.00 -54.00   0.50    0.47    --  -70.00 -61.00-138.42   52
 51  \w    -82.00 -56.00   0.50    0.47    --  -70.00 -62.00  54.76   52
 52  \w    -76.00 -51.00   0.50    1.87    --  -74.00 -76.00 174.80   50
 53  \w    -77.00 -51.00   0.50    1.87    --  -74.00 -76.00  93.85   52
 54  \w    -77.00 -51.00   0.50    1.87    --  -74.00 -76.00-173.43   52
 55  \w    -76.00 -51.00   0.50    1.87    --  -74.00 -77.00 150.51   50
 56  \w    -89.00 -56.00   0.50    1.87    --  -74.00 -73.00  42.36   66
 57  \w    -79.00 -53.00   0.50    1.87    --  -74.00 -74.00  58.07   52
 58  \w    -82.00 -56.00   0.50    1.87    --  -74.00 -67.00 -35.11   52
 59  \w    -83.00 -57.00   0.50    1.87    --  -78.00 -76.00  14.60   52
 60  \w    -90.00 -62.00   0.50    1.87    --  -82.00 -69.00-153.94   56
 61  \w    -91.00 -61.00   0.50    1.87    --  -82.00 -72.00-114.27   60
 62  \w    -88.00 -62.00   0.50    1.87    --  -82.00 -71.00-100.43   52
 63  \w    -90.00 -64.00   0.50    1.87    --  -82.00 -65.00 -82.36   52
 64  \w    -89.00 -64.00   0.50    1.87    --  -82.00 -64.00 -64.71   50
 65  \w    -90.00 -59.00   0.50    1.87    --  -82.00 -76.00-178.47   62
 66  \w    -90.00 -63.00   0.50    1.87    --  -82.00 -68.00-135.90   54
 67  \w    -85.00 -60.00   0.50    1.87    --  -82.00 -75.00  78.11   50
 68  \w   -111.00 -63.00   0.50    1.87    --  -86.00 -77.00 132.46   96
 69  \w   -158.00-120.00   0.50    1.87    --  -86.00 -77.00 132.46   76
 70  \w    -93.00 -63.00   0.50    1.87    --  -86.00 -76.00-161.13   60
 71  \w    -92.00 -64.00   0.50    1.87    --  -86.00 -75.00  66.78   56
 72  \w   -158.00-116.00   0.50    1.87    --  -86.00 -75.00  66.78   84
 73  \w   -126.00 -72.00   0.50    1.87    --  -90.00 -64.00 143.15  108
 74  \w   -160.00 -79.00   0.50    1.87    --  -91.75 -61.00 150.00  162
 75  \w    -98.00 -71.00   0.50    1.87    --  -91.75 -77.00-180.00   54
 76  \w   -142.00-116.00   0.50    1.87    --  -91.75 -77.00-180.00   52
 77  \w   -162.00 -77.00   0.50    1.87    --  -91.75 -65.00 -26.04  170
 78  \w    -70.00 -19.00   0.50    1.87    --  -91.75  61.00 -30.00  102
 79  \w   -104.00 -70.00   0.50    1.87    --  -91.75 -75.00  51.10   68
 80  \w   -152.00-127.00   0.50    1.87    --  -91.75 -74.00  17.11   50
 81  \w   -152.00-126.00   0.50    1.87    --  -91.75 -75.00  51.10   52
 82  \w   -102.00 -71.00   0.50    1.87    --  -91.75 -74.00-107.50   62
 83  \w   -158.00-113.00   0.50    1.87    --  -91.75 -74.00-107.50   90
 84  \w   -100.00 -74.00   0.50    1.87    --  -91.75 -72.00 -75.90   52
 85  \w   -125.00 -74.00   0.50    1.87    --  -91.75 -68.00  28.42  102
 86  \w    -95.00 -69.00   0.50    1.87    --  -91.75 -77.00   0.00   52
 87  \w   -159.00-133.00   0.50    1.87    --  -91.75 -77.00   0.00   52
 88  \w   -163.00 -75.00   0.50    1.87    --  -91.75 -66.00   2.10  176
 89  \w    -97.00 -72.00   0.50    1.87    --  -91.75 -77.00 -90.00   50
 90  \w   -161.00 -73.00   0.50    1.87    --  -91.75 -71.00-163.76  176
 91  \w   -148.00-102.00   0.50    1.87    --  -91.75 -77.00 -90.00   92
 92  \w   -152.00-124.00   0.50    1.87    --  -91.75 -65.00  94.83   56
 93  \w    -46.00 -20.00   0.50    1.87    --  -91.75  45.00 -30.00   52
 94  \w   -126.00 -71.00   0.50    1.87    --  -91.75 -74.00  17.11  110
 95  \w    -98.00 -72.00   0.50    1.87    --  -91.75 -72.00 -28.66   52
 96  \w   -159.00 -75.00   0.50    1.87    --  -91.75 -63.00  83.11  168
 97  \w   -163.00 -70.00   0.50    1.87    --  -91.75 -77.00-125.21  186
 98  \w   -115.00 -76.00   0.50    1.87    --  -91.75 -65.00  94.83   78
 99  \w   -100.00 -71.00   0.50    1.87    --  -91.75 -77.00 -60.00   58
100  \w    -98.00 -71.00   0.50    1.87    --  -91.75 -73.00 -46.10   54
101  \w   -163.00-113.00   0.50    1.87    --  -91.75 -73.00 -46.10  100
102  \w   -154.00-129.00   0.50    1.87    --  -91.75 -67.00 118.08   50
103  \w   -103.00 -77.00   0.50    1.87    --  -91.75 -67.00 118.08   52
104  \w   -161.00-112.00   0.50    1.87    --  -91.75 -77.00 -60.00   98
105  \w    -84.00 -59.00   0.50    1.87    --  -91.75 141.00 117.00   50
106  \w     61.00 112.00   0.50    1.87    --  106.52-126.00   0.00  102
107  \w    106.00 154.00   0.50    1.87    --  106.52 126.00-180.00   96
108  \w     34.00  68.00   0.50    1.87    --  106.52 -61.00-180.00   68
109  \w     43.00 111.00   0.50    1.87    --  106.52-126.00 150.00  136
110  \w     46.00  97.00   0.50    1.87    --  106.52 -95.00 -90.00  102
111  \w     57.00 108.00   0.50    1.87    --  106.52-126.00 -90.00  102
112  \w     34.00  71.00   0.50    1.87    --  106.52 -61.00 120.00   74
113  \w     72.00 108.00   0.50    1.87    --  106.52-113.00  74.39   72
114  \w     51.00  93.00   0.50    1.87    --  106.52 -77.00 120.00   84
115  \w     45.00  70.00   0.50    1.87    --  106.52-113.00  74.39   50
116  \w     37.00  70.00   0.50    1.87    --  106.52 -61.00-150.00   66
117  \w     35.00 104.00   0.50    1.87    --  106.52 -77.00  30.00  138
;
_diffrn_measurement_device 'four-circle diffractometer'
_diffrn_measurement_device_type 'XtaLAB Synergy, Dualflex, HyPix'
_diffrn_measurement_method '\w scans'
_diffrn_orient_matrix_type 'CrysAlisPro convention (1999,Acta A55,543-557)'
_diffrn_orient_matrix_UB_11 0.1852209000
_diffrn_orient_matrix_UB_12 0.0666710000
_diffrn_orient_matrix_UB_13 -0.0035452000
_diffrn_orient_matrix_UB_21 -0.0453696000
_diffrn_orient_matrix_UB_22 -0.0677726000
_diffrn_orient_matrix_UB_23 -0.1195054000
_diffrn_orient_matrix_UB_31 -0.0144185000
_diffrn_orient_matrix_UB_32 0.1334453000
_diffrn_orient_matrix_UB_33 -0.0049529000
_diffrn_radiation_monochromator mirror
_diffrn_radiation_probe x-ray
_diffrn_radiation_type 'Cu K\a'
_diffrn_radiation_wavelength 1.54184
_diffrn_reflns_av_R_equivalents 0.0357
_diffrn_reflns_av_unetI/netI 0.0198
_diffrn_reflns_Laue_measured_fraction_full 0.994
_diffrn_reflns_Laue_measured_fraction_max 0.932
_diffrn_reflns_limit_h_max 10
_diffrn_reflns_limit_h_min -11
_diffrn_reflns_limit_k_max 13
_diffrn_reflns_limit_k_min -11
_diffrn_reflns_limit_l_max 16
_diffrn_reflns_limit_l_min -17
_diffrn_reflns_number 35274
_diffrn_reflns_point_group_measured_fraction_full 0.994
_diffrn_reflns_point_group_measured_fraction_max 0.932
_diffrn_reflns_theta_full 67.684
_diffrn_reflns_theta_max 76.758
_diffrn_reflns_theta_min 3.433
_diffrn_source 'micro-focus sealed X-ray tube'
_diffrn_source_type 'PhotonJet (Cu) X-ray Source'
_exptl_absorpt_coefficient_mu 0.947
_exptl_absorpt_correction_T_max 1.00000
_exptl_absorpt_correction_T_min 0.70310
_exptl_absorpt_correction_type multi-scan
_exptl_absorpt_process_details
;
CrysAlisPro 1.171.41.121a (Rigaku Oxford Diffraction, 2021)
Empirical absorption correction using spherical harmonics,
implemented in SCALE3 ABSPACK scaling algorithm.
;
_exptl_crystal_colour 'light colourless'
_exptl_crystal_colour_modifier light
_exptl_crystal_colour_primary colourless
_exptl_crystal_density_diffrn 1.382
_exptl_crystal_description block
_exptl_crystal_F_000 504
_exptl_crystal_size_max 0.4
_exptl_crystal_size_mid 0.1
_exptl_crystal_size_min 0.04
_refine_diff_density_max 0.766
_refine_diff_density_min -0.228
_refine_diff_density_rms 0.041
_refine_ls_extinction_coef 0.0024(7)
_refine_ls_extinction_expression Fc^*^=kFc[1+0.001xFc^2^\l^3^/sin(2\q)]^-1/4^
_refine_ls_extinction_method 'SHELXL-2018/3 (Sheldrick 2018)'
_refine_ls_goodness_of_fit_ref 1.076
_refine_ls_hydrogen_treatment constr
_refine_ls_matrix_type full
_refine_ls_number_parameters 342
_refine_ls_number_reflns 4581
_refine_ls_number_restraints 0
_refine_ls_restrained_S_all 1.076
_refine_ls_R_factor_all 0.0630
_refine_ls_R_factor_gt 0.0543
_refine_ls_shift/su_max 0.001
_refine_ls_shift/su_mean 0.000
_refine_ls_structure_factor_coef Fsqd
_refine_ls_weighting_details 'w=1/[\s^2^(Fo^2^)+(0.0937P)^2^+0.1979P] where P=(Fo^2^+2Fc^2^)/3'
_refine_ls_weighting_scheme calc
_refine_ls_wR_factor_gt 0.1661
_refine_ls_wR_factor_ref 0.1754
_reflns_Friedel_coverage 0.000
_reflns_number_gt 3652
_reflns_number_total 4581
_reflns_threshold_expression 'I > 2\s(I)'
_cod_data_source_file 6_auto.cif
_cod_data_source_block 20230426_auto
_cod_database_code 1570919
_shelx_shelxl_version_number 2018/3
_chemical_oxdiff_formula C24H20O11
_chemical_oxdiff_usercomment Ac-B
_shelx_space_group_comment
;
The symmetry employed for this shelxl refinement is uniquely defined
by the following loop, which should always be used as a source of
symmetry information in preference to the above space-group names.
They are only intended as comments.
;
_shelx_estimated_absorpt_t_max 0.963
_shelx_estimated_absorpt_t_min 0.703
_olex2_refinement_description
;
1. Fixed Uiso
 At 1.2 times of:
  All C(H) groups
 At 1.5 times of:
  All C(H,H,H) groups
2. Others
 Sof(O9B)=1-FVAR(1)
 Sof(O9A)=FVAR(1)
 Sof(O11B)=1-FVAR(2)
 Sof(O11A)=FVAR(2)
3.a Aromatic/amide H refined with riding coordinates:
 C2(H2), C8(H8), C16(H16), C19(H19), C20(H20)
3.b Idealised Me refined as rotating group:
 C11(H11A,H11B,H11C), C13(H13A,H13B,H13C), C14(H14A,H14B,H14C), C22(H22A,H22B,
 H22C), C24(H24A,H24B,H24C)
;
_smtbx_masks_void_probe_radius 1.2
_smtbx_masks_void_truncation_radius 1.2
_olex2_submission_original_sample_id Ac-B
_olex2_submission_special_instructions 'No special instructions were received'
_oxdiff_exptl_absorpt_empirical_details
;
Empirical correction (ABSPACK) includes:
- Absorption correction using spherical harmonics
- Frame scaling
;
_oxdiff_exptl_absorpt_empirical_full_max 1.510
_oxdiff_exptl_absorpt_empirical_full_min 0.543

loop_
_space_group_symop_operation_xyz
'x, y, z'
'-x, -y, -z'

loop_
_atom_site_label
_atom_site_type_symbol
_atom_site_fract_x
_atom_site_fract_y
_atom_site_fract_z
_atom_site_U_iso_or_equiv
_atom_site_adp_type
_atom_site_occupancy
_atom_site_site_symmetry_order
_atom_site_calc_flag
_atom_site_refinement_flags_posn
_atom_site_refinement_flags_adp
_atom_site_refinement_flags_occupancy
_atom_site_disorder_assembly
_atom_site_disorder_group
O1 O 0.47789(15) 0.71945(15) 0.49213(9) 0.0677(4) Uani 1 1 d . . . . .
O2 O 0.8031(2) 0.6795(2) 0.30578(13) 0.0964(5) Uani 1 1 d . . . . .
O3 O 0.59365(19) 0.38953(18) 0.21757(10) 0.0821(4) Uani 1 1 d . . . . .
O4 O 0.7761(2) 0.4025(2) 0.34150(13) 0.1079(6) Uani 1 1 d . . . . .
O5 O 0.3282(2) 0.17712(16) 0.23214(10) 0.0808(4) Uani 1 1 d . . . . .
O6 O 0.1598(2) 0.17735(17) 0.10756(12) 0.0913(5) Uani 1 1 d . . . . .
O7 O 0.11545(19) 0.22792(16) 0.34874(11) 0.0818(4) Uani 1 1 d . . . . .
O8 O 0.3737(2) 1.0941(2) 0.73318(12) 0.0928(5) Uani 1 1 d . . . . .
O9A O 0.4621(4) 1.1219(4) 0.8936(2) 0.1043(14) Uani 0.669(7) 1 d . . P A 1
O9B O 0.3777(9) 0.9781(9) 0.8236(7) 0.122(3) Uani 0.331(7) 1 d . . P A 2
O10 O 0.6635(3) 1.33742(19) 0.79750(14) 0.1019(6) Uani 1 1 d . . . . .
O11A O 0.8553(5) 1.3557(3) 0.9167(2) 0.1048(13) Uani 0.743(9) 1 d . . P B 1
O11B O 0.699(2) 1.2998(10) 0.9317(6) 0.131(7) Uani 0.257(9) 1 d . . P B 2
C1 C 0.6215(2) 0.8321(2) 0.50194(13) 0.0640(4) Uani 1 1 d . . . . .
C2 C 0.7288(3) 0.8200(2) 0.44044(15) 0.0710(5) Uani 1 1 d . . . . .
H2 H 0.824614 0.900818 0.449066 0.085 Uiso 1 1 calc R U . . .
C3 C 0.7021(3) 0.6868(2) 0.36139(15) 0.0715(5) Uani 1 1 d . . . . .
C4 C 0.5506(2) 0.5662(2) 0.35601(13) 0.0660(5) Uani 1 1 d . . . . .
C5 C 0.5028(3) 0.4246(2) 0.29025(13) 0.0698(5) Uani 1 1 d . . . . .
C6 C 0.3603(3) 0.3160(2) 0.29059(14) 0.0713(5) Uani 1 1 d . . . . .
C7 C 0.2532(2) 0.3431(2) 0.35553(14) 0.0690(5) Uani 1 1 d . . . . .
C8 C 0.2959(2) 0.4809(2) 0.42112(14) 0.0697(5) Uani 1 1 d . . . . .
H8 H 0.226910 0.501525 0.464560 0.084 Uiso 1 1 calc R U . . .
C9 C 0.4429(2) 0.5874(2) 0.42100(13) 0.0630(4) Uani 1 1 d . . . . .
C10 C 0.7338(3) 0.3827(3) 0.25313(17) 0.0823(6) Uani 1 1 d . . . . .
C11 C 0.8208(4) 0.3491(4) 0.1671(2) 0.1161(10) Uani 1 1 d . . . . .
H11A H 0.746204 0.262266 0.112093 0.174 Uiso 1 1 calc R U . . .
H11B H 0.915418 0.338461 0.192737 0.174 Uiso 1 1 calc R U . . .
H11C H 0.856684 0.425122 0.141184 0.174 Uiso 1 1 calc R U . . .
C13 C 0.2104(3) -0.0283(3) 0.0819(2) 0.0957(7) Uani 1 1 d . . . . .
H13A H 0.309933 -0.021660 0.056915 0.144 Uiso 1 1 calc R U . . .
H13B H 0.117128 -0.078316 0.024208 0.144 Uiso 1 1 calc R U . . .
H13C H 0.194856 -0.078679 0.128585 0.144 Uiso 1 1 calc R U . . .
C14 C 0.0028(3) 0.2490(3) 0.4123(2) 0.0859(6) Uani 1 1 d . . . . .
H14A H -0.044464 0.304631 0.392092 0.129 Uiso 1 1 calc R U . . .
H14B H 0.060632 0.298232 0.483659 0.129 Uiso 1 1 calc R U . . .
H14C H -0.084089 0.158568 0.404258 0.129 Uiso 1 1 calc R U . . .
C15 C 0.6381(2) 0.9628(2) 0.58354(14) 0.0649(5) Uani 1 1 d . . . . .
C16 C 0.5030(2) 0.9664(2) 0.62690(14) 0.0688(5) Uani 1 1 d . . . . .
H16 H 0.403704 0.884502 0.606526 0.083 Uiso 1 1 calc R U . . .
C17 C 0.5157(3) 1.0903(2) 0.69964(15) 0.0720(5) Uani 1 1 d . . . . .
C18 C 0.6614(3) 1.2117(3) 0.73047(16) 0.0783(6) Uani 1 1 d . . . . .
C19 C 0.7981(3) 1.2099(3) 0.69055(19) 0.0868(6) Uani 1 1 d . . . . .
H19 H 0.897780 1.291662 0.712647 0.104 Uiso 1 1 calc R U . . .
C20 C 0.7853(3) 1.0849(3) 0.61710(17) 0.0795(6) Uani 1 1 d . . . . .
H20 H 0.877302 1.083261 0.589986 0.095 Uiso 1 1 calc R U . . .
C21 C 0.3480(3) 1.0939(3) 0.8244(2) 0.0933(7) Uani 1 1 d . . . . .
C22 C 0.1961(3) 1.1084(3) 0.8450(2) 0.1009(8) Uani 1 1 d . . . . .
H22A H 0.182244 1.172690 0.815481 0.151 Uiso 1 1 calc R U . . .
H22B H 0.203788 1.145002 0.918595 0.151 Uiso 1 1 calc R U . . .
H22C H 0.102484 1.017099 0.814286 0.151 Uiso 1 1 calc R U . . .
C23 C 0.7505(4) 1.3960(3) 0.8935(2) 0.0974(8) Uani 1 1 d . . . . .
C24 C 0.7337(5) 1.5257(3) 0.9560(3) 0.1226(11) Uani 1 1 d . . . . .
H24A H 0.838745 1.594942 1.000832 0.184 Uiso 1 1 calc R U . . .
H24B H 0.652566 1.501457 0.997215 0.184 Uiso 1 1 calc R U . . .
H24C H 0.699052 1.564350 0.910454 0.184 Uiso 1 1 calc R U . . .
C25 C 0.2248(3) 0.1165(2) 0.13712(15) 0.0699(5) Uani 1 1 d . . . . .

loop_
_atom_site_aniso_label
_atom_site_aniso_U_11
_atom_site_aniso_U_22
_atom_site_aniso_U_33
_atom_site_aniso_U_23
_atom_site_aniso_U_13
_atom_site_aniso_U_12
O1 0.0683(7) 0.0870(9) 0.0558(7) 0.0219(6) 0.0225(5) 0.0435(7)
O2 0.1009(11) 0.1188(12) 0.0968(11) 0.0416(10) 0.0593(9) 0.0670(10)
O3 0.1011(10) 0.1180(11) 0.0483(7) 0.0237(7) 0.0259(6) 0.0719(9)
O4 0.1291(14) 0.1762(18) 0.0736(10) 0.0479(11) 0.0355(9) 0.1170(14)
O5 0.1057(10) 0.0928(10) 0.0591(7) 0.0206(7) 0.0090(7) 0.0649(9)
O6 0.1145(12) 0.0854(10) 0.0729(9) 0.0185(7) -0.0090(8) 0.0547(9)
O7 0.0868(9) 0.0890(10) 0.0742(9) 0.0265(7) 0.0175(7) 0.0451(8)
O8 0.1055(11) 0.1452(14) 0.0739(9) 0.0482(9) 0.0440(8) 0.0900(11)
O9A 0.105(2) 0.159(4) 0.0723(17) 0.0530(19) 0.0281(14) 0.070(2)
O9B 0.124(5) 0.140(7) 0.156(7) 0.096(6) 0.075(5) 0.070(5)
O10 0.1454(15) 0.1027(12) 0.0894(11) 0.0322(9) 0.0315(10) 0.0865(12)
O11A 0.116(3) 0.0897(17) 0.0982(18) 0.0138(13) 0.0001(15) 0.0530(17)
O11B 0.230(17) 0.094(6) 0.069(4) 0.015(4) -0.001(5) 0.085(8)
C1 0.0664(10) 0.0903(12) 0.0532(9) 0.0307(8) 0.0182(7) 0.0474(10)
C2 0.0725(11) 0.0922(13) 0.0672(11) 0.0338(10) 0.0271(9) 0.0488(10)
C3 0.0779(12) 0.1019(15) 0.0601(10) 0.0350(10) 0.0288(9) 0.0576(11)
C4 0.0741(11) 0.0960(13) 0.0465(8) 0.0261(8) 0.0173(7) 0.0544(10)
C5 0.0813(12) 0.1024(14) 0.0446(8) 0.0242(9) 0.0163(8) 0.0603(12)
C6 0.0878(13) 0.0919(14) 0.0473(9) 0.0189(9) 0.0084(8) 0.0580(12)
C7 0.0742(11) 0.0874(13) 0.0533(9) 0.0237(9) 0.0083(8) 0.0451(10)
C8 0.0726(11) 0.0957(14) 0.0535(9) 0.0239(9) 0.0173(8) 0.0511(11)
C9 0.0689(10) 0.0870(12) 0.0454(8) 0.0214(8) 0.0139(7) 0.0479(9)
C10 0.1032(15) 0.1072(16) 0.0661(12) 0.0298(11) 0.0329(11) 0.0739(14)
C11 0.136(2) 0.155(3) 0.0944(18) 0.0397(17) 0.0609(17) 0.099(2)
C13 0.1047(17) 0.0886(15) 0.0925(16) 0.0140(12) 0.0107(13) 0.0570(14)
C14 0.0748(13) 0.1022(16) 0.0912(15) 0.0390(13) 0.0180(11) 0.0457(12)
C15 0.0697(11) 0.0878(12) 0.0555(9) 0.0313(9) 0.0205(8) 0.0471(10)
C16 0.0713(11) 0.0933(13) 0.0586(10) 0.0306(9) 0.0217(8) 0.0490(10)
C17 0.0811(12) 0.1007(15) 0.0602(10) 0.0341(10) 0.0255(9) 0.0598(12)
C18 0.1020(16) 0.0890(14) 0.0686(12) 0.0319(10) 0.0256(11) 0.0623(13)
C19 0.0897(14) 0.0863(14) 0.0877(15) 0.0296(12) 0.0279(12) 0.0417(12)
C20 0.0775(12) 0.0945(15) 0.0793(13) 0.0325(11) 0.0305(10) 0.0473(12)
C21 0.0891(15) 0.130(2) 0.0882(16) 0.0585(15) 0.0378(13) 0.0571(15)
C22 0.0974(16) 0.121(2) 0.0874(16) 0.0297(14) 0.0456(13) 0.0522(15)
C23 0.134(2) 0.0680(13) 0.0873(16) 0.0240(12) 0.0173(15) 0.0450(14)
C24 0.156(3) 0.0814(16) 0.124(2) 0.0165(15) 0.031(2) 0.0606(18)
C25 0.0778(12) 0.0805(12) 0.0593(10) 0.0235(9) 0.0145(8) 0.0435(10)

loop_
_atom_type_symbol
_atom_type_description
_atom_type_scat_dispersion_real
_atom_type_scat_dispersion_imag
_atom_type_scat_source
C C 0.0181 0.0091 'International Tables Vol C Tables 4.2.6.8 and 6.1.1.4'
H H 0.0000 0.0000 'International Tables Vol C Tables 4.2.6.8 and 6.1.1.4'
O O 0.0492 0.0322 'International Tables Vol C Tables 4.2.6.8 and 6.1.1.4'

loop_
_geom_angle_atom_site_label_1
_geom_angle_atom_site_label_2
_geom_angle_atom_site_label_3
_geom_angle
_geom_angle_site_symmetry_1
_geom_angle_site_symmetry_3
_geom_angle_publ_flag
C1 O1 C9 119.91(14) . . ?
C10 O3 C5 116.91(15) . . ?
C25 O5 C6 117.03(14) . . ?
C7 O7 C14 118.02(17) . . ?
C21 O8 C17 122.61(18) . . ?
C23 O10 C18 119.57(19) . . ?
O1 C1 C15 111.75(15) . . ?
C2 C1 O1 121.73(18) . . ?
C2 C1 C15 126.49(19) . . ?
C1 C2 H2 118.6 . . ?
C1 C2 C3 122.8(2) . . ?
C3 C2 H2 118.6 . . ?
O2 C3 C2 121.2(2) . . ?
O2 C3 C4 124.6(2) . . ?
C2 C3 C4 114.22(16) . . ?
C5 C4 C3 124.87(17) . . ?
C9 C4 C3 119.73(18) . . ?
C9 C4 C5 115.38(19) . . ?
O3 C5 C4 121.4(2) . . ?
C6 C5 O3 116.71(18) . . ?
C6 C5 C4 121.84(17) . . ?
O5 C6 C7 119.9(2) . . ?
C5 C6 O5 119.23(18) . . ?
C5 C6 C7 120.72(19) . . ?
O7 C7 C6 115.59(18) . . ?
O7 C7 C8 125.32(18) . . ?
C8 C7 C6 119.1(2) . . ?
C7 C8 H8 120.7 . . ?
C9 C8 C7 118.69(17) . . ?
C9 C8 H8 120.7 . . ?
O1 C9 C4 121.47(18) . . ?
O1 C9 C8 114.29(15) . . ?
C8 C9 C4 124.23(18) . . ?
O3 C10 C11 110.7(2) . . ?
O4 C10 O3 122.15(18) . . ?
O4 C10 C11 127.1(2) . . ?
C10 C11 H11A 109.5 . . ?
C10 C11 H11B 109.5 . . ?
C10 C11 H11C 109.5 . . ?
H11A C11 H11B 109.5 . . ?
H11A C11 H11C 109.5 . . ?
H11B C11 H11C 109.5 . . ?
H13A C13 H13B 109.5 . . ?
H13A C13 H13C 109.5 . . ?
H13B C13 H13C 109.5 . . ?
C25 C13 H13A 109.5 . . ?
C25 C13 H13B 109.5 . . ?
C25 C13 H13C 109.5 . . ?
O7 C14 H14A 109.5 . . ?
O7 C14 H14B 109.5 . . ?
O7 C14 H14C 109.5 . . ?
H14A C14 H14B 109.5 . . ?
H14A C14 H14C 109.5 . . ?
H14B C14 H14C 109.5 . . ?
C16 C15 C1 120.12(18) . . ?
C20 C15 C1 121.17(16) . . ?
C20 C15 C16 118.69(19) . . ?
C15 C16 H16 119.9 . . ?
C17 C16 C15 120.3(2) . . ?
C17 C16 H16 119.9 . . ?
C16 C17 O8 118.7(2) . . ?
C18 C17 O8 120.54(19) . . ?
C18 C17 C16 120.45(18) . . ?
C17 C18 O10 118.1(2) . . ?
C17 C18 C19 120.4(2) . . ?
C19 C18 O10 121.4(2) . . ?
C18 C19 H19 120.4 . . ?
C18 C19 C20 119.2(2) . . ?
C20 C19 H19 120.4 . . ?
C15 C20 C19 120.99(19) . . ?
C15 C20 H20 119.5 . . ?
C19 C20 H20 119.5 . . ?
O8 C21 O9B 99.4(4) . . ?
O8 C21 C22 112.7(2) . . ?
O9A C21 O8 120.9(2) . . ?
O9A C21 C22 122.9(3) . . ?
O9B C21 C22 124.2(3) . . ?
C21 C22 H22A 109.5 . . ?
C21 C22 H22B 109.5 . . ?
C21 C22 H22C 109.5 . . ?
H22A C22 H22B 109.5 . . ?
H22A C22 H22C 109.5 . . ?
H22B C22 H22C 109.5 . . ?
O10 C23 C24 112.9(3) . . ?
O11A C23 O10 119.1(2) . . ?
O11A C23 C24 126.7(3) . . ?
O11B C23 O10 105.5(5) . . ?
O11B C23 C24 111.7(5) . . ?
C23 C24 H24A 109.5 . . ?
C23 C24 H24B 109.5 . . ?
C23 C24 H24C 109.5 . . ?
H24A C24 H24B 109.5 . . ?
H24A C24 H24C 109.5 . . ?
H24B C24 H24C 109.5 . . ?
O5 C25 C13 110.69(17) . . ?
O6 C25 O5 121.52(18) . . ?
O6 C25 C13 127.8(2) . . ?

loop_
_geom_bond_atom_site_label_1
_geom_bond_atom_site_label_2
_geom_bond_distance
_geom_bond_site_symmetry_2
_geom_bond_publ_flag
O1 C1 1.354(2) . ?
O1 C9 1.372(2) . ?
O2 C3 1.234(2) . ?
O3 C5 1.389(2) . ?
O3 C10 1.355(3) . ?
O4 C10 1.185(3) . ?
O5 C6 1.385(2) . ?
O5 C25 1.361(2) . ?
O6 C25 1.182(2) . ?
O7 C7 1.351(3) . ?
O7 C14 1.419(3) . ?
O8 C17 1.391(2) . ?
O8 C21 1.301(3) . ?
O9A C21 1.227(3) . ?
O9B C21 1.392(7) . ?
O10 C18 1.394(3) . ?
O10 C23 1.317(3) . ?
O11A C23 1.245(4) . ?
O11B C23 1.269(11) . ?
C1 C2 1.341(3) . ?
C1 C15 1.469(3) . ?
C2 H2 0.9300 . ?
C2 C3 1.444(3) . ?
C3 C4 1.458(3) . ?
C4 C5 1.405(3) . ?
C4 C9 1.396(2) . ?
C5 C6 1.367(3) . ?
C6 C7 1.407(3) . ?
C7 C8 1.380(3) . ?
C8 H8 0.9300 . ?
C8 C9 1.379(3) . ?
C10 C11 1.493(3) . ?
C11 H11A 0.9600 . ?
C11 H11B 0.9600 . ?
C11 H11C 0.9600 . ?
C13 H13A 0.9600 . ?
C13 H13B 0.9600 . ?
C13 H13C 0.9600 . ?
C13 C25 1.480(3) . ?
C14 H14A 0.9600 . ?
C14 H14B 0.9600 . ?
C14 H14C 0.9600 . ?
C15 C16 1.392(2) . ?
C15 C20 1.381(3) . ?
C16 H16 0.9300 . ?
C16 C17 1.373(3) . ?
C17 C18 1.371(3) . ?
C18 C19 1.378(3) . ?
C19 H19 0.9300 . ?
C19 C20 1.385(3) . ?
C20 H20 0.9300 . ?
C21 C22 1.464(3) . ?
C22 H22A 0.9600 . ?
C22 H22B 0.9600 . ?
C22 H22C 0.9600 . ?
C23 C24 1.486(4) . ?
C24 H24A 0.9600 . ?
C24 H24B 0.9600 . ?
C24 H24C 0.9600 . ?

loop_
_geom_torsion_atom_site_label_1
_geom_torsion_atom_site_label_2
_geom_torsion_atom_site_label_3
_geom_torsion_atom_site_label_4
_geom_torsion
_geom_torsion_site_symmetry_1
_geom_torsion_site_symmetry_2
_geom_torsion_site_symmetry_3
_geom_torsion_site_symmetry_4
_geom_torsion_publ_flag
O1 C1 C2 C3 -1.5(3) . . . . ?
O1 C1 C15 C16 -11.4(2) . . . . ?
O1 C1 C15 C20 170.16(17) . . . . ?
O2 C3 C4 C5 3.0(3) . . . . ?
O2 C3 C4 C9 -178.33(18) . . . . ?
O3 C5 C6 O5 10.2(2) . . . . ?
O3 C5 C6 C7 -174.75(15) . . . . ?
O5 C6 C7 O7 -5.5(2) . . . . ?
O5 C6 C7 C8 173.41(15) . . . . ?
O7 C7 C8 C9 178.54(16) . . . . ?
O8 C17 C18 O10 1.1(3) . . . . ?
O8 C17 C18 C19 -174.75(19) . . . . ?
O10 C18 C19 C20 -174.3(2) . . . . ?
C1 O1 C9 C4 -1.5(2) . . . . ?
C1 O1 C9 C8 177.82(14) . . . . ?
C1 C2 C3 O2 179.68(19) . . . . ?
C1 C2 C3 C4 -1.5(3) . . . . ?
C1 C15 C16 C17 -176.89(16) . . . . ?
C1 C15 C20 C19 176.91(19) . . . . ?
C2 C1 C15 C16 166.92(18) . . . . ?
C2 C1 C15 C20 -11.6(3) . . . . ?
C2 C3 C4 C5 -175.82(16) . . . . ?
C2 C3 C4 C9 2.9(2) . . . . ?
C3 C4 C5 O3 -4.9(3) . . . . ?
C3 C4 C5 C6 178.70(16) . . . . ?
C3 C4 C9 O1 -1.5(3) . . . . ?
C3 C4 C9 C8 179.23(16) . . . . ?
C4 C5 C6 O5 -173.30(15) . . . . ?
C4 C5 C6 C7 1.8(3) . . . . ?
C5 O3 C10 O4 1.6(4) . . . . ?
C5 O3 C10 C11 -178.0(2) . . . . ?
C5 C4 C9 O1 177.28(14) . . . . ?
C5 C4 C9 C8 -2.0(3) . . . . ?
C5 C6 C7 O7 179.46(16) . . . . ?
C5 C6 C7 C8 -1.6(3) . . . . ?
C6 O5 C25 O6 -3.1(3) . . . . ?
C6 O5 C25 C13 176.8(2) . . . . ?
C6 C7 C8 C9 -0.3(3) . . . . ?
C7 C8 C9 O1 -177.18(15) . . . . ?
C7 C8 C9 C4 2.1(3) . . . . ?
C9 O1 C1 C2 3.0(2) . . . . ?
C9 O1 C1 C15 -178.60(13) . . . . ?
C9 C4 C5 O3 176.35(15) . . . . ?
C9 C4 C5 C6 0.0(3) . . . . ?
C10 O3 C5 C4 79.3(2) . . . . ?
C10 O3 C5 C6 -104.2(2) . . . . ?
C14 O7 C7 C6 -179.87(17) . . . . ?
C14 O7 C7 C8 1.3(3) . . . . ?
C15 C1 C2 C3 -179.59(17) . . . . ?
C15 C16 C17 O8 173.28(16) . . . . ?
C15 C16 C17 C18 -0.1(3) . . . . ?
C16 C15 C20 C19 -1.6(3) . . . . ?
C16 C17 C18 O10 174.41(18) . . . . ?
C16 C17 C18 C19 -1.5(3) . . . . ?
C17 O8 C21 O9A 16.4(5) . . . . ?
C17 O8 C21 O9B -50.6(5) . . . . ?
C17 O8 C21 C22 175.9(2) . . . . ?
C17 C18 C19 C20 1.5(3) . . . . ?
C18 O10 C23 O11A 14.6(4) . . . . ?
C18 O10 C23 O11B -55.3(8) . . . . ?
C18 O10 C23 C24 -177.5(3) . . . . ?
C18 C19 C20 C15 0.1(4) . . . . ?
C20 C15 C16 C17 1.6(3) . . . . ?
C21 O8 C17 C16 106.5(3) . . . . ?
C21 O8 C17 C18 -80.1(3) . . . . ?
C23 O10 C18 C17 112.0(3) . . . . ?
C23 O10 C18 C19 -72.1(3) . . . . ?
C25 O5 C6 C5 -97.9(2) . . . . ?
C25 O5 C6 C7 87.0(2) . . . . ?
